data_7127008
loop_
_publ_author_name
'Yadav, Ravi'
'Goswami, Bhupendra'
'Simler, Thomas'
'Schoo, Christoph'
'Reichl, Stephan'
'Scheer, Manfred'
'Roesky, Peter W.'

_publ_section_title
;
 A bis(germylene) functionalized metal-coordinated polyphosphide and its
 isomerization.
;
_journal_issue 70
_journal_name_full 'Chemical communications (Cambridge, England)'
_journal_page_first 10207
_journal_page_last 10210
_journal_paper_doi 10.1039/d0cc03920a
_journal_volume 56
_journal_year 2020
_chemical_formula_moiety 'C40 H61 Fe Ge2 N4 P5, C7 H8'
_chemical_formula_sum 'C47 H69 Fe Ge2 N4 P5'
_chemical_formula_weight 1045.94
_space_group_crystal_system triclinic
_space_group_IT_number 2
_space_group_name_Hall '-P 1'
_space_group_name_H-M_alt 'P -1'
_atom_sites_solution_hydrogens geom
_audit_creation_date 2020-03-11
_audit_creation_method
;
Olex2 1.2-alpha
(compiled 2018.07.26 svn.r3523 for OlexSys, GUI svn.r5532)
;
_audit_update_record
;
2020-06-03 deposited with the CCDC.	2020-07-10 downloaded from the CCDC.
;
_cell_angle_alpha 98.830(10)
_cell_angle_beta 110.410(10)
_cell_angle_gamma 92.274(9)
_cell_formula_units_Z 2
_cell_length_a 12.9054(14)
_cell_length_b 13.5536(14)
_cell_length_c 17.432(3)
_cell_measurement_reflns_used 24352
_cell_measurement_temperature 100
_cell_measurement_theta_max 30.50
_cell_measurement_theta_min 1.54
_cell_volume 2809.5(7)
_computing_cell_refinement 'X-Area Recipe 1.33.0.0 (STOE, 2015)'
_computing_data_collection 'X-Area Pilatus3_SV 1.31.127.0 (STOE, 2016)'
_computing_data_reduction
;
X-Area Integrate 1.71.0.0 (STOE, 2016)
X-Area X-Red32 1.63.2.0 (STOE, 2017)
;
_computing_molecular_graphics 'Olex2 (Dolomanov et al., 2009)'
_computing_publication_material 'Olex2 (Dolomanov et al., 2009)'
_computing_structure_refinement 'ShelXL (Sheldrick, 2015)'
_computing_structure_solution 'ShelXT (Sheldrick, 2015)'
_diffrn_ambient_temperature 100.0
_diffrn_detector_area_resol_mean 5.81
_diffrn_detector_type 'DECTRIS PILATUS 200K'
_diffrn_measured_fraction_theta_full 0.990
_diffrn_measured_fraction_theta_max 0.773
_diffrn_measurement_device 'Eulerian 4-circle diffractometer'
_diffrn_measurement_device_type 'STOE STADIVARI'
_diffrn_measurement_method 'rotation method, \w scans'
_diffrn_radiation_type MoK\a
_diffrn_radiation_wavelength 0.71073
_diffrn_reflns_av_R_equivalents 0.0493
_diffrn_reflns_av_unetI/netI 0.0836
_diffrn_reflns_Laue_measured_fraction_full 0.990
_diffrn_reflns_Laue_measured_fraction_max 0.773
_diffrn_reflns_limit_h_max 17
_diffrn_reflns_limit_h_min -17
_diffrn_reflns_limit_k_max 19
_diffrn_reflns_limit_k_min -18
_diffrn_reflns_limit_l_max 22
_diffrn_reflns_limit_l_min -22
_diffrn_reflns_number 26911
_diffrn_reflns_point_group_measured_fraction_full 0.990
_diffrn_reflns_point_group_measured_fraction_max 0.773
_diffrn_reflns_theta_full 25.242
_diffrn_reflns_theta_max 31.153
_diffrn_reflns_theta_min 1.711
_exptl_absorpt_coefficient_mu 1.492
_exptl_absorpt_correction_T_max 0.8993
_exptl_absorpt_correction_T_min 0.3913
_exptl_absorpt_correction_type multi-scan
_exptl_absorpt_process_details
;
STOE X-Red32, absorption correction by Gaussian integration, analogous to
P. Coppens, "The Evaluation of Absorption and Extinction in Single-Crystal
Structure Analysis", published in: F. R. Ahmed (Editor), "Crystallographic
Computing", Munksgaard, Copenhagen (1970), 255 - 270.
Afterwards scaling of reflection intensities was performed within STOE LANA.
J. Koziskova, F. Hahn, J. Richter, J. Kozisek, "Comparison of different
absorption corrections on the model structure of tetrakis(\m~2~-acetato)-
diaqua-di-copper(II)", Acta Chimica Slovaca, vol. 9, no. 2, 2016, pp. 136 - 140.
;
_exptl_crystal_colour 'clear orange'
_exptl_crystal_colour_lustre clear
_exptl_crystal_colour_primary orange
_exptl_crystal_density_diffrn 1.236
_exptl_crystal_description plate
_exptl_crystal_F_000 1088
_exptl_crystal_size_max 0.23
_exptl_crystal_size_mid 0.136
_exptl_crystal_size_min 0.034
_refine_diff_density_max 0.924
_refine_diff_density_min -0.964
_refine_diff_density_rms 0.104
_refine_ls_extinction_method none
_refine_ls_goodness_of_fit_ref 1.030
_refine_ls_hydrogen_treatment constr
_refine_ls_matrix_type full
_refine_ls_number_parameters 591
_refine_ls_number_reflns 14041
_refine_ls_number_restraints 468
_refine_ls_restrained_S_all 3.754
_refine_ls_R_factor_all 0.1253
_refine_ls_R_factor_gt 0.0679
_refine_ls_shift/su_max 0.001
_refine_ls_shift/su_mean 0.000
_refine_ls_structure_factor_coef Fsqd
_refine_ls_weighting_details 'w=1/[\s^2^(Fo^2^)+(0.0898P)^2^+2.3881P] where P=(Fo^2^+2Fc^2^)/3'
_refine_ls_weighting_scheme calc
_refine_ls_wR_factor_gt 0.1597
_refine_ls_wR_factor_ref 0.1873
_reflns_Friedel_coverage 0.000
_reflns_number_gt 8228
_reflns_number_total 14041
_reflns_threshold_expression 'I > 2\s(I)'
_cod_data_source_file d0cc03920a2.cif
_cod_data_source_block ry448sv
_cod_depositor_comments 'Adding full bibliography for 7127008--7127009.cif.'
_cod_original_cell_volume 2809.5(6)
_cod_database_code 7127008
_shelx_shelxl_version_number 2018/3
_shelx_space_group_comment
;
The symmetry employed for this shelxl refinement is uniquely defined
by the following loop, which should always be used as a source of
symmetry information in preference to the above space-group names.
They are only intended as comments.
;
_shelx_estimated_absorpt_t_max 0.951
_shelx_estimated_absorpt_t_min 0.725
_olex2_refinement_description
;
1. Fixed Uiso
 At 1.2 times of:
  All C(H) groups
 At 1.5 times of:
  All C(H,H,H) groups
2. Restrained distances
 C42A-C47A = C42A-C43A = C46A-C45A
 1.39 with sigma of 0.02
 C41A-C42A
 1.51 with sigma of 0.02
 C47A-C46A = C45A-C44A = C44A-C43A
 1.38 with sigma of 0.02
 C43B-C44B = C45B-C46B = C46B-C47B
 1.38 with sigma of 0.02
 C42B-C43B = C42B-C47B = C44B-C45B
 1.39 with sigma of 0.02
 C41B-C42B
 1.51 with sigma of 0.02
 C42A-C46A
 2.42 with sigma of 0.04
 C46A-C44A = C45A-C43A
 2.4 with sigma of 0.04
 C42A-C44A
 2.41 with sigma of 0.04
 C41A-C47A = C41A-C43A
 2.52 with sigma of 0.04
 C47A-C45A
 2.39 with sigma of 0.04
 C41B-C43B = C41B-C47B
 2.52 with sigma of 0.04
 C43B-C45B
 2.39 with sigma of 0.04
 C44B-C46B = C45B-C47B
 2.4 with sigma of 0.04
 C42B-C44B
 2.42 with sigma of 0.04
 C42B-C46B
 2.41 with sigma of 0.04
 C42A-C47A \\sim C47A-C46A \\sim C46A-C45A \\sim C45A-C44A \\sim C44A-C43A
\\sim C43A-C42A
 with sigma of 0.02
 C42A-C44A \\sim C42A-C46A \\sim C43A-C45A \\sim C47A-C43A \\sim C46A-C44A
\\sim C47A-C45A
 with sigma of 0.04
 C41A-C43A \\sim C41A-C47A
 with sigma of 0.04
 C33A-C32A \\sim C32A-C36A \\sim C36A-C35A \\sim C35A-C34A \\sim C34A-C33A
 with sigma of 0.02
 C33A-C36A \\sim C32A-C35A \\sim C36A-C34A \\sim C34A-C32A \\sim C33A-C35A
 with sigma of 0.04
 C33A-C38A \\sim C32A-C39A \\sim C36A-C40A \\sim C35A-C31A \\sim C34A-C37A
 with sigma of 0.02
 C38A-C32A \\sim C38A-C34A \\sim C39A-C33A \\sim C39A-C36A \\sim C40A-C32A
\\sim C40A-C35A \\sim C31A-
 C36A \\sim C31A-C34A \\sim C37A-C35A \\sim C37A-C33A
 with sigma of 0.04
 C42B-C46B \\sim C42B-C44B \\sim C47B-C45B \\sim C43B-C47B \\sim C44B-C46B
\\sim C43B-C45B
 with sigma of 0.04
 C42B-C43B \\sim C43B-C44B \\sim C44B-C45B \\sim C45B-C46B \\sim C46B-C47B
\\sim C47B-C42B
 with sigma of 0.02
 C41B-C47B \\sim C41B-C43B
 with sigma of 0.04
 C36B-C32B \\sim C32B-C33B \\sim C33B-C34B \\sim C34B-C35B \\sim C35B-C36B
 with sigma of 0.02
 C36B-C33B \\sim C32B-C34B \\sim C33B-C35B \\sim C35B-C32B \\sim C36B-C34B
 with sigma of 0.04
 C36B-C39B \\sim C32B-C38B \\sim C33B-C37B \\sim C34B-C31B \\sim C35B-C40B
 with sigma of 0.02
 C39B-C32B \\sim C39B-C35B \\sim C38B-C36B \\sim C38B-C33B \\sim C37B-C32B
\\sim C37B-C34B \\sim C31B-
 C33B \\sim C31B-C35B \\sim C40B-C34B \\sim C40B-C36B
 with sigma of 0.04
3. Restrained planarity
 C41A, C42A, C47A, C46A, C45A, C44A, C43A
 with sigma of 0.1
 C33A, C32A, C36A, C35A, C34A, C37A, C31A, C40A, C39A, C38A
 with sigma of 0.1
 C41B, C42B, C43B, C44B, C45B, C46B, C47B
 with sigma of 0.1
 C36B, C32B, C33B, C34B, C35B, C40B, C31B, C37B, C38B, C39B
 with sigma of 0.1
4. Rigid bond restraints
 C33A, C32A, C36A, C35A, C34A, C37A
 with sigma for 1-2 distances of 0.01 and sigma for 1-3 distances of 0.01
 C14B, C13B, C15B, C14A, C15A, C13A, C12
 with sigma for 1-2 distances of 0.01 and sigma for 1-3 distances of 0.01
5. Uiso/Uaniso restraints and constraints
C41A \\sim C42A \\sim C47A \\sim C46A \\sim C45A \\sim C44A \\sim C43A: within
2A with sigma of 0.04 and sigma for terminal atoms of 0.08
C33A \\sim C32A \\sim C36A \\sim C35A \\sim C34A \\sim C37A \\sim C31A \\sim
C40A \\sim C39A \\sim C38A: within 2A with sigma of 0.04 and sigma for terminal
atoms of 0.08
C41B \\sim C42B \\sim C43B \\sim C44B \\sim C45B \\sim C46B \\sim C47B: within
2A with sigma of 0.04 and sigma for terminal atoms of 0.08
C36B \\sim C32B \\sim C33B \\sim C34B \\sim C35B \\sim C40B \\sim C31B \\sim
C37B \\sim C38B \\sim C39B: within 2A with sigma of 0.04 and sigma for terminal
atoms of 0.08
: with sigma of 0.1 and sigma for terminal atoms of 0.2
6. Rigid body (RIGU) restrains
 C41A, C42A, C47A, C46A, C45A, C44A, C43A
 with sigma for 1-2 distances of 0.004 and sigma for 1-3 distances of 0.004
 C33A, C32A, C36A, C35A, C34A, C37A, C31A, C40A, C39A, C38A
 with sigma for 1-2 distances of 0.004 and sigma for 1-3 distances of 0.004
 C41B, C42B, C43B, C44B, C45B, C46B, C47B
 with sigma for 1-2 distances of 0.004 and sigma for 1-3 distances of 0.004
 C36B, C32B, C33B, C34B, C35B, C40B, C31B, C37B, C38B, C39B
 with sigma for 1-2 distances of 0.004 and sigma for 1-3 distances of 0.004
7. Others
 Fixed Sof: C41A(0.65) H1A(0.65) H1B(0.65) H1C(0.65) C42A(0.65) C47A(0.65)
 H13(0.65) C46A(0.65) H14(0.65) C45A(0.65) H15(0.65) C44A(0.65) H16(0.65)
 C43A(0.65) H17(0.65) C41B(0.35) H41A(0.35) H41B(0.35) H41C(0.35) C42B(0.35)
 C43B(0.35) H43B(0.35) C44B(0.35) H44B(0.35) C45B(0.35) H45B(0.35) C46B(0.35)
 H46B(0.35) C47B(0.35) H47B(0.35) C33A(0.35) C32A(0.35) C36A(0.35) C35A(0.35)
 C34A(0.35) C37A(0.35) H7A(0.35) H7B(0.35) H7C(0.35) C31A(0.35) H8A(0.35)
 H8B(0.35) H8C(0.35) C40A(0.35) H9A(0.35) H9B(0.35) H9C(0.35) C39A(0.35)
 H10A(0.35) H10B(0.35) H10C(0.35) C38A(0.35) H11A(0.35) H11B(0.35) H11C(0.35)
 C36B(0.65) C32B(0.65) C33B(0.65) C34B(0.65) C35B(0.65) C40B(0.65) H40A(0.65)
 H40B(0.65) H40C(0.65) C31B(0.65) H31A(0.65) H31B(0.65) H31C(0.65) C37B(0.65)
 H37A(0.65) H37B(0.65) H37C(0.65) C38B(0.65) H38A(0.65) H38B(0.65) H38C(0.65)
 C39B(0.65) H39A(0.65) H39B(0.65) H39C(0.65) C13A(0.65) H3AA(0.65) H3AB(0.65)
 H3AC(0.65) C15A(0.65) H2AA(0.65) H2AB(0.65) H2AC(0.65) C14A(0.65) H1AA(0.65)
 H1AB(0.65) H1AC(0.65) C15B(0.35) H15A(0.35) H15B(0.35) H15C(0.35) C13B(0.35)
 H13A(0.35) H13B(0.35) H13C(0.35) C14B(0.35) H14A(0.35) H14B(0.35) H14C(0.35)
8.a Aromatic/amide H refined with riding coordinates:
 C18(H18), C3(H3), C21(H21), C4(H4), C22(H22), C19(H19), C5(H5), C20(H20),
 C7(H7), C6(H6), C47A(H13), C46A(H14), C45A(H15), C44A(H16), C43A(H17),
 C43B(H43B), C44B(H44B), C45B(H45B), C46B(H46B), C47B(H47B)
8.b Cp* refined as free rotating group:
 C33A(C32A,C36A,C35A,C34A,C37A,C31A,C40A,C39A,C38A), C36B(C32B,C33B,C34B,C35B,
 C40B,C31B,C37B,C38B,C39B)
8.c Idealised Me refined as rotating group:
 C9(H9D,H9E,H9F), C24(H24A,H24B,H24C), C26(H26A,H26B,H26C), C25(H25A,H25B,
 H25C), C11(H11D,H11E,H11F), C10(H10D,H10E,H10F), C28(H28A,H28B,H28C), C30(H30A,
 H30B,H30C), C29(H29A,H29B,H29C), C41A(H1A,H1B,H1C), C41B(H41A,H41B,H41C),
 C37A(H7A,H7B,H7C), C31A(H8A,H8B,H8C), C40A(H9A,H9B,H9C), C39A(H10A,H10B,H10C),
 C38A(H11A,H11B,H11C), C40B(H40A,H40B,H40C), C31B(H31A,H31B,H31C), C37B(H37A,
 H37B,H37C), C38B(H38A,H38B,H38C), C39B(H39A,H39B,H39C), C13A(H3AA,H3AB,H3AC),
 C15A(H2AA,H2AB,H2AC), C14A(H1AA,H1AB,H1AC), C15B(H15A,H15B,H15C), C13B(H13A,
 H13B,H13C), C14B(H14A,H14B,H14C)
;
_smtbx_masks_void_probe_radius 1.2
_smtbx_masks_void_truncation_radius 1.2
_olex2_diffrn_ambient_temperature_device 'Oxford Cryosystems'
_olex2_submission_special_instructions 'No special instructions were received'

loop_
_space_group_symop_operation_xyz
'x, y, z'
'-x, -y, -z'

loop_
_atom_site_label
_atom_site_type_symbol
_atom_site_fract_x
_atom_site_fract_y
_atom_site_fract_z
_atom_site_U_iso_or_equiv
_atom_site_adp_type
_atom_site_occupancy
_atom_site_site_symmetry_order
_atom_site_calc_flag
_atom_site_refinement_flags_posn
_atom_site_refinement_flags_adp
_atom_site_refinement_flags_occupancy
_atom_site_disorder_assembly
_atom_site_disorder_group
Ge1 Ge 0.62415(4) 0.88555(4) 0.42025(3) 0.03395(14) Uani 1 1 d . . . . .
Ge2 Ge 0.79337(4) 0.63185(4) 0.41878(3) 0.03713(15) Uani 1 1 d . . . . .
P1 P 0.70964(10) 0.76937(9) 0.34460(7) 0.0312(3) Uani 1 1 d . . . . .
P5 P 0.79253(11) 0.87635(10) 0.29539(8) 0.0385(3) Uani 1 1 d . . . . .
P2 P 0.56809(12) 0.73661(11) 0.22609(8) 0.0486(4) Uani 1 1 d . . . . .
P4 P 0.80082(16) 0.78140(14) 0.18549(10) 0.0604(5) Uani 1 1 d . . . . .
P3 P 0.64674(17) 0.68497(12) 0.13896(9) 0.0648(5) Uani 1 1 d . . . . .
N3 N 0.7366(3) 0.5218(3) 0.3179(2) 0.0321(8) Uani 1 1 d . . . . .
N2 N 0.7338(3) 0.8788(3) 0.5345(2) 0.0321(8) Uani 1 1 d . . . . .
N1 N 0.5786(3) 0.7803(3) 0.4776(2) 0.0352(9) Uani 1 1 d . . . . .
N4 N 0.9019(3) 0.6015(3) 0.3611(3) 0.0443(11) Uani 1 1 d . . . . .
C16 C 0.8363(4) 0.5211(3) 0.3089(3) 0.0336(10) Uani 1 1 d . . . . .
C1 C 0.6668(4) 0.8110(3) 0.5490(3) 0.0339(10) Uani 1 1 d . . . . .
C8 C 0.4660(4) 0.7344(4) 0.4673(3) 0.0373(11) Uani 1 1 d . . . . .
C23 C 0.6418(4) 0.4420(4) 0.2886(3) 0.0370(11) Uani 1 1 d . . . . .
C2 C 0.6873(4) 0.7720(4) 0.6294(3) 0.0398(12) Uani 1 1 d . . . . .
C9 C 0.4713(4) 0.6334(4) 0.4984(3) 0.0446(12) Uani 1 1 d . . . . .
H9D H 0.517217 0.591112 0.475535 0.067 Uiso 1 1 calc GR . . . .
H9E H 0.396039 0.599296 0.480051 0.067 Uiso 1 1 calc GR . . . .
H9F H 0.503839 0.645567 0.559285 0.067 Uiso 1 1 calc GR . . . .
C17 C 0.8647(4) 0.4474(4) 0.2481(3) 0.0404(12) Uani 1 1 d . . . . .
C18 C 0.9132(4) 0.3592(4) 0.2711(4) 0.0479(13) Uani 1 1 d . . . . .
H18 H 0.931338 0.347806 0.326473 0.057 Uiso 1 1 calc R . . . .
C3 C 0.6586(5) 0.8236(5) 0.6928(3) 0.0489(13) Uani 1 1 d . . . . .
H3 H 0.626679 0.885260 0.686574 0.059 Uiso 1 1 calc R . . . .
C24 C 0.6733(5) 0.3560(4) 0.3389(4) 0.0473(13) Uani 1 1 d . . . . .
H24A H 0.734207 0.323775 0.327346 0.071 Uiso 1 1 calc GR . . . .
H24B H 0.608681 0.306426 0.322838 0.071 Uiso 1 1 calc GR . . . .
H24C H 0.696970 0.383392 0.398497 0.071 Uiso 1 1 calc GR . . . .
C26 C 0.5465(4) 0.4941(4) 0.3081(4) 0.0448(13) Uani 1 1 d . . . . .
H26A H 0.572989 0.525679 0.366933 0.067 Uiso 1 1 calc GR . . . .
H26B H 0.483506 0.444034 0.296372 0.067 Uiso 1 1 calc GR . . . .
H26C H 0.522880 0.545370 0.273374 0.067 Uiso 1 1 calc GR . . . .
C25 C 0.6021(4) 0.4021(4) 0.1940(3) 0.0468(13) Uani 1 1 d . . . . .
H25A H 0.589612 0.458699 0.164089 0.070 Uiso 1 1 calc GR . . . .
H25B H 0.532652 0.358339 0.176573 0.070 Uiso 1 1 calc GR . . . .
H25C H 0.658928 0.363983 0.181405 0.070 Uiso 1 1 calc GR . . . .
C11 C 0.3992(4) 0.7177(4) 0.3737(3) 0.0473(13) Uani 1 1 d . . . . .
H11D H 0.392638 0.782500 0.354950 0.071 Uiso 1 1 calc GR . . . .
H11E H 0.324966 0.685184 0.362467 0.071 Uiso 1 1 calc GR . . . .
H11F H 0.437433 0.674783 0.343904 0.071 Uiso 1 1 calc GR . . . .
C21 C 0.8596(5) 0.3915(5) 0.1071(4) 0.0537(15) Uani 1 1 d . . . . .
H21 H 0.841669 0.402160 0.051494 0.064 Uiso 1 1 calc R . . . .
C4 C 0.6764(5) 0.7854(6) 0.7663(4) 0.0655(18) Uani 1 1 d . . . . .
H4 H 0.657102 0.821031 0.809918 0.079 Uiso 1 1 calc R . . . .
C22 C 0.8380(4) 0.4627(4) 0.1656(3) 0.0443(13) Uani 1 1 d . . . . .
H22 H 0.805261 0.521390 0.149479 0.053 Uiso 1 1 calc R . . . .
C10 C 0.4092(4) 0.8075(5) 0.5135(4) 0.0523(14) Uani 1 1 d . . . . .
H10D H 0.451126 0.817853 0.573474 0.078 Uiso 1 1 calc GR . . . .
H10E H 0.333137 0.779158 0.501897 0.078 Uiso 1 1 calc GR . . . .
H10F H 0.407367 0.871958 0.494308 0.078 Uiso 1 1 calc GR . . . .
C19 C 0.9341(5) 0.2895(5) 0.2122(4) 0.0595(16) Uani 1 1 d . . . . .
H19 H 0.966824 0.230665 0.227873 0.071 Uiso 1 1 calc R . . . .
C5 C 0.7234(5) 0.6931(6) 0.7747(4) 0.065(2) Uani 1 1 d . . . . .
H5 H 0.735353 0.666536 0.824143 0.078 Uiso 1 1 calc R . . . .
C28 C 1.0945(4) 0.5585(5) 0.4270(4) 0.0589(17) Uani 1 1 d . . . . .
H28A H 1.078534 0.552176 0.477094 0.088 Uiso 1 1 calc GR . . . .
H28B H 1.172828 0.583090 0.442709 0.088 Uiso 1 1 calc GR . . . .
H28C H 1.079070 0.492855 0.390482 0.088 Uiso 1 1 calc GR . . . .
C27 C 1.0213(4) 0.6324(5) 0.3812(4) 0.0558(16) Uani 1 1 d . . . . .
C20 C 0.9075(5) 0.3049(5) 0.1304(4) 0.0580(16) Uani 1 1 d . . . . .
H20 H 0.921977 0.256630 0.090650 0.070 Uiso 1 1 calc R . . . .
C7 C 0.7340(4) 0.6792(4) 0.6384(4) 0.0498(14) Uani 1 1 d . . . . .
H7 H 0.752876 0.643192 0.594777 0.060 Uiso 1 1 calc R . . . .
C6 C 0.7519(5) 0.6414(5) 0.7112(4) 0.0635(18) Uani 1 1 d . . . . .
H6 H 0.783857 0.579816 0.717442 0.076 Uiso 1 1 calc R . . . .
C30 C 1.0477(5) 0.6408(7) 0.3020(5) 0.103(3) Uani 1 1 d . . . . .
H30A H 1.041729 0.573551 0.269724 0.155 Uiso 1 1 calc GR . . . .
H30B H 1.123389 0.673085 0.318244 0.155 Uiso 1 1 calc GR . . . .
H30C H 0.994778 0.681041 0.268167 0.155 Uiso 1 1 calc GR . . . .
C29 C 1.0453(5) 0.7353(6) 0.4357(6) 0.103(3) Uani 1 1 d . . . . .
H29A H 0.995036 0.780932 0.406550 0.154 Uiso 1 1 calc GR . . . .
H29B H 1.122431 0.761337 0.448063 0.154 Uiso 1 1 calc GR . . . .
H29C H 1.034052 0.730195 0.487790 0.154 Uiso 1 1 calc GR . . . .
Fe1 Fe 0.63847(7) 0.85881(5) 0.17341(4) 0.04151(19) Uani 1 1 d . . . . .
C41A C 0.2124(11) 0.6757(9) 0.1615(7) 0.095(4) Uani 0.65 1 d D U P A 1
H1A H 0.203627 0.724886 0.124538 0.143 Uiso 0.65 1 calc GR . P A 1
H1B H 0.282454 0.693694 0.208978 0.143 Uiso 0.65 1 calc GR . P A 1
H1C H 0.150290 0.675242 0.181575 0.143 Uiso 0.65 1 calc GR . P A 1
C42A C 0.2136(9) 0.5732(8) 0.1146(6) 0.070(3) Uani 0.65 1 d D U P A 1
C47A C 0.1217(12) 0.5045(9) 0.0909(10) 0.067(5) Uani 0.65 1 d D U P A 1
H13 H 0.061223 0.519860 0.108221 0.080 Uiso 0.65 1 calc R . P A 1
C46A C 0.1179(9) 0.4132(7) 0.0416(7) 0.061(2) Uani 0.65 1 d D U P A 1
H14 H 0.053063 0.367192 0.023142 0.073 Uiso 0.65 1 calc R . P A 1
C45A C 0.2074(8) 0.3879(8) 0.0188(5) 0.059(2) Uani 0.65 1 d D U P A 1
H15 H 0.203118 0.325900 -0.016599 0.070 Uiso 0.65 1 calc R . P A 1
C44A C 0.3035(11) 0.4540(12) 0.0480(14) 0.075(4) Uani 0.65 1 d D U P A 1
H16 H 0.366547 0.436592 0.034735 0.090 Uiso 0.65 1 calc R . P A 1
C43A C 0.3061(10) 0.5447(10) 0.0964(11) 0.075(4) Uani 0.65 1 d D U P A 1
H17 H 0.372489 0.589124 0.117873 0.091 Uiso 0.65 1 calc R . P A 1
C41B C 0.1038(13) 0.3360(13) -0.0079(11) 0.075(5) Uani 0.35 1 d D U P B 2
H41A H 0.152659 0.292289 -0.026074 0.113 Uiso 0.35 1 calc GR . P B 2
H41B H 0.044570 0.350922 -0.056684 0.113 Uiso 0.35 1 calc GR . P B 2
H41C H 0.071009 0.302174 0.025259 0.113 Uiso 0.35 1 calc GR . P B 2
C42B C 0.1692(12) 0.4308(12) 0.0433(9) 0.060(4) Uani 0.35 1 d D U P B 2
C43B C 0.1223(15) 0.4976(17) 0.0871(16) 0.067(9) Uani 0.35 1 d D U P B 2
H43B H 0.047733 0.484030 0.083265 0.080 Uiso 0.35 1 calc R . P B 2
C44B C 0.1855(11) 0.5841(14) 0.1363(10) 0.062(5) Uani 0.35 1 d D U P B 2
H44B H 0.155478 0.629136 0.168533 0.075 Uiso 0.35 1 calc R . P B 2
C45B C 0.2930(10) 0.6056(14) 0.1389(8) 0.060(4) Uani 0.35 1 d D U P B 2
H45B H 0.335021 0.666575 0.171280 0.072 Uiso 0.35 1 calc R . P B 2
C46B C 0.3397(14) 0.5389(17) 0.0947(16) 0.060(5) Uani 0.35 1 d D U P B 2
H46B H 0.413638 0.553284 0.097336 0.072 Uiso 0.35 1 calc R . P B 2
C47B C 0.2772(17) 0.4513(19) 0.047(2) 0.064(6) Uani 0.35 1 d D U P B 2
H47B H 0.308152 0.404984 0.016449 0.077 Uiso 0.35 1 calc R . P B 2
C33A C 0.5756(6) 1.0034(5) 0.1793(4) 0.040(5) Uiso 0.35 1 d D U P C 1
C32A C 0.6659(5) 1.0120(6) 0.1512(5) 0.043(3) Uiso 0.35 1 d DG U P C 1
C36A C 0.6409(6) 0.9414(6) 0.0764(5) 0.038(3) Uiso 0.35 1 d DG U P C 1
C35A C 0.5351(6) 0.8892(5) 0.0583(4) 0.030(3) Uiso 0.35 1 d DG U P C 1
C34A C 0.4948(5) 0.9275(6) 0.1219(5) 0.049(4) Uiso 0.35 1 d DG U P C 1
C37A C 0.5670(10) 1.0642(9) 0.2566(6) 0.059(4) Uiso 0.35 1 d DG U P C 1
H7A H 0.535219 1.020530 0.284376 0.088 Uiso 0.35 1 calc GR . P C 1
H7B H 0.519078 1.117731 0.241240 0.088 Uiso 0.35 1 calc GR . P C 1
H7C H 0.641196 1.093874 0.294416 0.088 Uiso 0.35 1 calc GR . P C 1
C31A C 0.7701(7) 1.0835(9) 0.1933(7) 0.082(6) Uiso 0.35 1 d DG U P C 1
H8A H 0.780452 1.104918 0.252051 0.123 Uiso 0.35 1 calc GR . P C 1
H8B H 0.763278 1.142348 0.166119 0.123 Uiso 0.35 1 calc GR . P C 1
H8C H 0.834192 1.049814 0.189152 0.123 Uiso 0.35 1 calc GR . P C 1
C40A C 0.7138(9) 0.9248(10) 0.0252(7) 0.120(10) Uiso 0.35 1 d DG U P C 1
H9A H 0.792080 0.937448 0.061873 0.180 Uiso 0.35 1 calc GR . P C 1
H9B H 0.698108 0.970813 -0.014825 0.180 Uiso 0.35 1 calc GR . P C 1
H9C H 0.698726 0.855384 -0.004875 0.180 Uiso 0.35 1 calc GR . P C 1
C39A C 0.4760(9) 0.8074(8) -0.0155(6) 0.099(8) Uiso 0.35 1 d DG U P C 1
H10A H 0.530103 0.764138 -0.026621 0.149 Uiso 0.35 1 calc GR . P C 1
H10B H 0.438981 0.837587 -0.064358 0.149 Uiso 0.35 1 calc GR . P C 1
H10C H 0.420587 0.767293 -0.003421 0.149 Uiso 0.35 1 calc GR . P C 1
C38A C 0.3853(7) 0.8935(9) 0.1276(8) 0.095(7) Uiso 0.35 1 d DG U P C 1
H11A H 0.361995 0.823887 0.098753 0.142 Uiso 0.35 1 calc GR . P C 1
H11B H 0.328954 0.936591 0.101455 0.142 Uiso 0.35 1 calc GR . P C 1
H11C H 0.393771 0.898083 0.186135 0.142 Uiso 0.35 1 calc GR . P C 1
C36B C 0.4947(3) 0.9392(3) 0.1481(2) 0.050(2) Uiso 0.65 1 d D U P C 2
C32B C 0.5946(3) 1.0045(3) 0.1788(2) 0.054(3) Uiso 0.65 1 d DG U P C 2
C33B C 0.6522(3) 0.9829(3) 0.1230(3) 0.054(2) Uiso 0.65 1 d DG U P C 2
C34B C 0.5878(3) 0.9042(3) 0.0579(2) 0.0309(15) Uiso 0.65 1 d DG U P C 2
C35B C 0.4905(3) 0.8772(3) 0.0734(2) 0.0400(18) Uiso 0.65 1 d DG U P C 2
C40B C 0.4081(4) 0.9362(5) 0.1879(4) 0.070(3) Uiso 0.65 1 d DG U P C 2
H40A H 0.370815 0.867990 0.174476 0.104 Uiso 0.65 1 calc GR . P C 2
H40B H 0.353208 0.982753 0.166666 0.104 Uiso 0.65 1 calc GR . P C 2
H40C H 0.443922 0.955910 0.248362 0.104 Uiso 0.65 1 calc GR . P C 2
C31B C 0.6329(5) 1.0831(4) 0.2569(3) 0.073(3) Uiso 0.65 1 d DG U P C 2
H31A H 0.617237 1.056221 0.301249 0.109 Uiso 0.65 1 calc GR . P C 2
H31B H 0.593411 1.142686 0.246083 0.109 Uiso 0.65 1 calc GR . P C 2
H31C H 0.713031 1.101423 0.274203 0.109 Uiso 0.65 1 calc GR . P C 2
C37B C 0.7625(4) 1.0345(5) 0.1315(4) 0.087(4) Uiso 0.65 1 d DG U P C 2
H37A H 0.815799 1.036475 0.187951 0.131 Uiso 0.65 1 calc GR . P C 2
H37B H 0.752829 1.103093 0.120914 0.131 Uiso 0.65 1 calc GR . P C 2
H37C H 0.790438 0.997350 0.091169 0.131 Uiso 0.65 1 calc GR . P C 2
C38B C 0.6177(5) 0.8575(4) -0.0151(3) 0.067(3) Uiso 0.65 1 d DG U P C 2
H38A H 0.697924 0.870388 -0.001382 0.101 Uiso 0.65 1 calc GR . P C 2
H38B H 0.577873 0.886893 -0.063816 0.101 Uiso 0.65 1 calc GR . P C 2
H38C H 0.596617 0.784969 -0.027302 0.101 Uiso 0.65 1 calc GR . P C 2
C39B C 0.3986(4) 0.7968(4) 0.0198(3) 0.069(3) Uiso 0.65 1 d DG U P C 2
H39A H 0.428212 0.746708 -0.011711 0.103 Uiso 0.65 1 calc GR . P C 2
H39B H 0.339303 0.827126 -0.018918 0.103 Uiso 0.65 1 calc GR . P C 2
H39C H 0.368747 0.764301 0.055228 0.103 Uiso 0.65 1 calc GR . P C 2
C12 C 0.8437(4) 0.9346(4) 0.5887(3) 0.0379(11) Uani 1 1 d . U . . .
C13A C 0.8921(11) 0.9745(9) 0.5336(8) 0.046(2) Uani 0.65 1 d . U P D 1
H3AA H 0.914261 0.919079 0.501360 0.069 Uiso 0.65 1 calc GR . P D 1
H3AB H 0.957443 1.021703 0.567055 0.069 Uiso 0.65 1 calc GR . P D 1
H3AC H 0.836983 1.009198 0.495584 0.069 Uiso 0.65 1 calc GR . P D 1
C15A C 0.8153(9) 1.0268(7) 0.6475(6) 0.046(2) Uani 0.65 1 d . U P D 1
H2AA H 0.764523 1.067598 0.612425 0.069 Uiso 0.65 1 calc GR . P D 1
H2AB H 0.884090 1.068549 0.682868 0.069 Uiso 0.65 1 calc GR . P D 1
H2AC H 0.780070 0.999831 0.682430 0.069 Uiso 0.65 1 calc GR . P D 1
C14A C 0.9195(6) 0.8712(7) 0.6462(5) 0.0441(19) Uani 0.65 1 d . U P D 1
H1AA H 0.887340 0.856281 0.686970 0.066 Uiso 0.65 1 calc GR . P D 1
H1AB H 0.993045 0.908430 0.675372 0.066 Uiso 0.65 1 calc GR . P D 1
H1AC H 0.926640 0.808272 0.613146 0.066 Uiso 0.65 1 calc GR . P D 1
C15B C 0.9400(13) 0.8568(13) 0.5838(13) 0.059(4) Uani 0.35 1 d . U P D 2
H15A H 0.930969 0.798746 0.609070 0.089 Uiso 0.35 1 calc GR . P D 2
H15B H 1.014291 0.892208 0.614076 0.089 Uiso 0.35 1 calc GR . P D 2
H15C H 0.931074 0.833922 0.525557 0.089 Uiso 0.35 1 calc GR . P D 2
C13B C 0.8623(19) 0.975(2) 0.6722(13) 0.082(7) Uani 0.35 1 d . U P D 2
H13A H 0.794941 1.001849 0.676385 0.123 Uiso 0.35 1 calc GR . P D 2
H13B H 0.923712 1.028202 0.692797 0.123 Uiso 0.35 1 calc GR . P D 2
H13C H 0.881416 0.921515 0.705645 0.123 Uiso 0.35 1 calc GR . P D 2
C14B C 0.8696(18) 1.0153(16) 0.5406(16) 0.049(6) Uani 0.35 1 d . U P D 2
H14A H 0.883047 0.981660 0.491532 0.073 Uiso 0.35 1 calc GR . P D 2
H14B H 0.935716 1.059771 0.577163 0.073 Uiso 0.35 1 calc GR . P D 2
H14C H 0.806139 1.054742 0.523114 0.073 Uiso 0.35 1 calc GR . P D 2

loop_
_atom_site_aniso_label
_atom_site_aniso_U_11
_atom_site_aniso_U_22
_atom_site_aniso_U_33
_atom_site_aniso_U_23
_atom_site_aniso_U_13
_atom_site_aniso_U_12
Ge1 0.0345(3) 0.0357(3) 0.0312(3) 0.0153(2) 0.0064(2) 0.0117(2)
Ge2 0.0436(3) 0.0320(3) 0.0294(3) 0.0139(2) 0.0016(2) 0.0052(2)
P1 0.0328(6) 0.0340(6) 0.0244(6) 0.0127(5) 0.0040(5) 0.0072(5)
P5 0.0416(7) 0.0432(7) 0.0357(7) 0.0221(6) 0.0130(6) 0.0112(6)
P2 0.0527(8) 0.0446(8) 0.0324(7) 0.0133(6) -0.0072(6) 0.0047(6)
P4 0.0873(12) 0.0729(11) 0.0424(8) 0.0362(8) 0.0341(8) 0.0506(9)
P3 0.1118(14) 0.0433(9) 0.0286(7) 0.0106(6) 0.0073(8) 0.0351(9)
N3 0.032(2) 0.026(2) 0.041(2) 0.0080(16) 0.0157(17) 0.0025(16)
N2 0.036(2) 0.034(2) 0.0244(18) 0.0070(15) 0.0068(16) 0.0036(16)
N1 0.0284(19) 0.044(2) 0.035(2) 0.0172(18) 0.0091(17) 0.0055(17)
N4 0.026(2) 0.039(2) 0.064(3) 0.021(2) 0.0048(19) 0.0049(17)
C16 0.033(2) 0.033(2) 0.040(3) 0.022(2) 0.012(2) 0.0085(19)
C1 0.035(2) 0.033(2) 0.036(2) 0.012(2) 0.012(2) 0.012(2)
C8 0.031(2) 0.046(3) 0.036(3) 0.010(2) 0.010(2) 0.009(2)
C23 0.032(2) 0.038(3) 0.042(3) 0.007(2) 0.016(2) -0.005(2)
C2 0.030(2) 0.053(3) 0.039(3) 0.023(2) 0.009(2) 0.005(2)
C9 0.042(3) 0.046(3) 0.053(3) 0.011(3) 0.025(3) 0.004(2)
C17 0.030(2) 0.041(3) 0.060(3) 0.024(2) 0.020(2) 0.012(2)
C18 0.053(3) 0.055(3) 0.050(3) 0.030(3) 0.025(3) 0.027(3)
C3 0.053(3) 0.059(4) 0.034(3) 0.012(2) 0.015(2) 0.002(3)
C24 0.055(3) 0.033(3) 0.059(3) 0.010(2) 0.027(3) -0.003(2)
C26 0.037(3) 0.047(3) 0.054(3) 0.004(3) 0.024(2) -0.003(2)
C25 0.041(3) 0.052(3) 0.045(3) 0.003(2) 0.015(2) -0.004(2)
C11 0.025(2) 0.061(4) 0.052(3) 0.016(3) 0.007(2) 0.004(2)
C21 0.047(3) 0.070(4) 0.059(4) 0.031(3) 0.029(3) 0.018(3)
C4 0.061(4) 0.098(5) 0.037(3) 0.022(3) 0.015(3) -0.009(4)
C22 0.036(3) 0.058(3) 0.052(3) 0.034(3) 0.020(2) 0.017(2)
C10 0.037(3) 0.064(4) 0.060(4) 0.015(3) 0.019(3) 0.021(3)
C19 0.065(4) 0.053(4) 0.079(4) 0.034(3) 0.037(3) 0.030(3)
C5 0.046(3) 0.102(5) 0.046(4) 0.049(4) 0.003(3) -0.011(3)
C28 0.036(3) 0.072(4) 0.073(4) 0.045(3) 0.010(3) 0.014(3)
C27 0.022(2) 0.064(4) 0.071(4) 0.039(3) -0.007(2) 0.000(2)
C20 0.059(4) 0.063(4) 0.068(4) 0.019(3) 0.037(3) 0.022(3)
C7 0.044(3) 0.053(3) 0.056(3) 0.029(3) 0.013(3) 0.011(2)
C6 0.043(3) 0.079(5) 0.074(5) 0.054(4) 0.011(3) 0.005(3)
C30 0.030(3) 0.174(9) 0.110(6) 0.109(6) -0.003(3) -0.010(4)
C29 0.033(3) 0.075(5) 0.165(9) 0.026(5) -0.008(4) -0.015(3)
Fe1 0.0607(5) 0.0375(4) 0.0255(3) 0.0150(3) 0.0085(3) 0.0242(3)
C41A 0.097(9) 0.110(8) 0.077(8) -0.003(7) 0.039(7) -0.012(7)
C42A 0.083(8) 0.094(7) 0.035(6) 0.018(5) 0.021(6) 0.013(5)
C47A 0.086(9) 0.076(7) 0.067(10) 0.034(7) 0.052(8) 0.026(6)
C46A 0.076(7) 0.068(6) 0.055(6) 0.033(5) 0.033(6) 0.021(5)
C45A 0.073(6) 0.082(6) 0.029(4) 0.023(4) 0.019(4) 0.034(5)
C44A 0.052(6) 0.125(9) 0.051(8) 0.037(7) 0.011(7) 0.032(6)
C43A 0.043(6) 0.113(9) 0.052(8) 0.014(6) -0.003(6) -0.002(6)
C41B 0.038(9) 0.101(13) 0.085(14) 0.034(10) 0.012(9) 0.014(8)
C42B 0.044(8) 0.098(12) 0.042(9) 0.045(7) 0.004(7) 0.015(7)
C43B 0.029(10) 0.115(15) 0.052(15) 0.031(12) 0.003(9) 0.004(9)
C44B 0.023(6) 0.131(14) 0.023(8) 0.024(8) -0.006(6) -0.006(8)
C45B 0.018(6) 0.136(13) 0.021(6) 0.013(8) 0.000(5) 0.002(7)
C46B 0.037(9) 0.121(14) 0.022(8) 0.020(9) 0.007(8) 0.007(7)
C47B 0.045(9) 0.108(13) 0.037(11) 0.034(10) 0.004(9) 0.008(9)
C12 0.040(3) 0.036(3) 0.032(2) 0.0104(19) 0.006(2) -0.002(2)
C13A 0.045(7) 0.051(8) 0.036(5) 0.012(5) 0.008(4) -0.003(5)
C15A 0.064(6) 0.036(5) 0.037(5) 0.009(3) 0.017(4) 0.010(4)
C14A 0.030(4) 0.050(5) 0.042(5) 0.017(4) -0.003(3) 0.007(3)
C15B 0.043(9) 0.040(9) 0.077(12) 0.008(8) 0.000(8) 0.004(6)
C13B 0.071(14) 0.112(19) 0.052(9) -0.023(10) 0.030(11) -0.041(13)
C14B 0.023(9) 0.048(13) 0.069(12) 0.028(12) 0.002(8) 0.003(8)

loop_
_atom_type_symbol
_atom_type_description
_atom_type_scat_dispersion_real
_atom_type_scat_dispersion_imag
_atom_type_scat_source
C C 0.0033 0.0016 'International Tables Vol C Tables 4.2.6.8 and 6.1.1.4'
H H 0.0000 0.0000 'International Tables Vol C Tables 4.2.6.8 and 6.1.1.4'
Fe Fe 0.3463 0.8444 'International Tables Vol C Tables 4.2.6.8 and 6.1.1.4'
Ge Ge 0.1547 1.8001 'International Tables Vol C Tables 4.2.6.8 and 6.1.1.4'
N N 0.0061 0.0033 'International Tables Vol C Tables 4.2.6.8 and 6.1.1.4'
P P 0.1023 0.0942 'International Tables Vol C Tables 4.2.6.8 and 6.1.1.4'

loop_
_geom_angle_atom_site_label_1
_geom_angle_atom_site_label_2
_geom_angle_atom_site_label_3
_geom_angle
_geom_angle_site_symmetry_1
_geom_angle_site_symmetry_3
_geom_angle_publ_flag
N2 Ge1 P1 95.61(12) . . ?
N2 Ge1 N1 65.1(2) . . ?
N1 Ge1 P1 94.57(12) . . ?
N3 Ge2 P1 95.80(11) . . ?
N4 Ge2 P1 97.36(12) . . ?
N4 Ge2 N3 65.4(2) . . ?
Ge1 P1 Ge2 114.28(5) . . ?
P5 P1 Ge1 100.04(6) . . ?
P5 P1 Ge2 127.13(6) . . ?
P2 P1 Ge1 97.28(6) . . ?
P2 P1 Ge2 121.11(7) . . ?
P2 P1 P5 90.90(7) . . ?
P1 P5 Fe 91.31(6) . . ?
P4 P5 P1 101.32(8) . . ?
P4 P5 Fe 62.56(6) . . ?
P1 P2 Fe 91.92(6) . . ?
P3 P2 P1 102.21(9) . . ?
P3 P2 Fe 63.62(7) . . ?
P5 P4 Fe 61.77(6) . . ?
P3 P4 P5 103.35(9) . . ?
P3 P4 Fe 63.05(7) . . ?
P2 P3 P4 102.83(9) . . ?
P2 P3 Fe 61.47(6) . . ?
P4 P3 Fe 62.19(7) . . ?
C16 N3 Ge2 92.8(3) . . ?
C16 N3 C23 130.0(4) . . ?
C23 N3 Ge2 132.2(3) . . ?
C1 N2 Ge1 93.6(3) . . ?
C1 N2 C12 131.8(4) . . ?
C12 N2 Ge1 134.4(3) . . ?
C1 N1 Ge1 92.5(3) . . ?
C1 N1 C8 128.1(4) . . ?
C8 N1 Ge1 130.7(3) . . ?
C16 N4 Ge2 93.1(3) . . ?
C16 N4 C27 130.1(5) . . ?
C27 N4 Ge2 134.6(4) . . ?
N3 C16 C17 125.5(4) . . ?
N4 C16 N3 107.4(4) . . ?
N4 C16 C17 127.0(4) . . ?
N2 C1 N1 108.0(4) . . ?
N2 C1 C2 126.7(4) . . ?
N1 C1 C2 125.3(4) . . ?
N1 C8 C9 112.2(4) . . ?
N1 C8 C11 105.3(4) . . ?
N1 C8 C10 110.5(4) . . ?
C9 C8 C10 109.8(4) . . ?
C11 C8 C9 109.8(4) . . ?
C11 C8 C10 109.1(4) . . ?
N3 C23 C24 109.7(4) . . ?
N3 C23 C26 104.7(4) . . ?
N3 C23 C25 112.9(4) . . ?
C24 C23 C26 109.4(4) . . ?
C25 C23 C24 111.3(4) . . ?
C25 C23 C26 108.6(4) . . ?
C3 C2 C1 121.1(5) . . ?
C3 C2 C7 119.8(5) . . ?
C7 C2 C1 119.0(5) . . ?
C8 C9 H9D 109.5 . . ?
C8 C9 H9E 109.5 . . ?
C8 C9 H9F 109.5 . . ?
H9D C9 H9E 109.5 . . ?
H9D C9 H9F 109.5 . . ?
H9E C9 H9F 109.5 . . ?
C18 C17 C16 120.9(5) . . ?
C22 C17 C16 119.8(4) . . ?
C22 C17 C18 119.2(5) . . ?
C17 C18 H18 120.1 . . ?
C19 C18 C17 119.8(5) . . ?
C19 C18 H18 120.1 . . ?
C2 C3 H3 119.8 . . ?
C2 C3 C4 120.3(6) . . ?
C4 C3 H3 119.8 . . ?
C23 C24 H24A 109.5 . . ?
C23 C24 H24B 109.5 . . ?
C23 C24 H24C 109.5 . . ?
H24A C24 H24B 109.5 . . ?
H24A C24 H24C 109.5 . . ?
H24B C24 H24C 109.5 . . ?
C23 C26 H26A 109.5 . . ?
C23 C26 H26B 109.5 . . ?
C23 C26 H26C 109.5 . . ?
H26A C26 H26B 109.5 . . ?
H26A C26 H26C 109.5 . . ?
H26B C26 H26C 109.5 . . ?
C23 C25 H25A 109.5 . . ?
C23 C25 H25B 109.5 . . ?
C23 C25 H25C 109.5 . . ?
H25A C25 H25B 109.5 . . ?
H25A C25 H25C 109.5 . . ?
H25B C25 H25C 109.5 . . ?
C8 C11 H11D 109.5 . . ?
C8 C11 H11E 109.5 . . ?
C8 C11 H11F 109.5 . . ?
H11D C11 H11E 109.5 . . ?
H11D C11 H11F 109.5 . . ?
H11E C11 H11F 109.5 . . ?
C22 C21 H21 119.9 . . ?
C20 C21 H21 119.9 . . ?
C20 C21 C22 120.2(6) . . ?
C3 C4 H4 120.3 . . ?
C3 C4 C5 119.4(6) . . ?
C5 C4 H4 120.3 . . ?
C17 C22 H22 119.9 . . ?
C21 C22 C17 120.1(5) . . ?
C21 C22 H22 119.9 . . ?
C8 C10 H10D 109.5 . . ?
C8 C10 H10E 109.5 . . ?
C8 C10 H10F 109.5 . . ?
H10D C10 H10E 109.5 . . ?
H10D C10 H10F 109.5 . . ?
H10E C10 H10F 109.5 . . ?
C18 C19 H19 119.6 . . ?
C18 C19 C20 120.9(5) . . ?
C20 C19 H19 119.6 . . ?
C4 C5 H5 119.9 . . ?
C6 C5 C4 120.3(5) . . ?
C6 C5 H5 119.9 . . ?
H28A C28 H28B 109.5 . . ?
H28A C28 H28C 109.5 . . ?
H28B C28 H28C 109.5 . . ?
C27 C28 H28A 109.5 . . ?
C27 C28 H28B 109.5 . . ?
C27 C28 H28C 109.5 . . ?
N4 C27 C28 111.2(4) . . ?
N4 C27 C30 111.9(5) . . ?
N4 C27 C29 106.0(5) . . ?
C28 C27 C30 108.5(6) . . ?
C29 C27 C28 110.5(5) . . ?
C29 C27 C30 108.6(6) . . ?
C21 C20 C19 119.8(6) . . ?
C21 C20 H20 120.1 . . ?
C19 C20 H20 120.1 . . ?
C2 C7 H7 120.0 . . ?
C6 C7 C2 119.9(6) . . ?
C6 C7 H7 120.0 . . ?
C5 C6 C7 120.3(6) . . ?
C5 C6 H6 119.9 . . ?
C7 C6 H6 119.9 . . ?
C27 C30 H30A 109.5 . . ?
C27 C30 H30B 109.5 . . ?
C27 C30 H30C 109.5 . . ?
H30A C30 H30B 109.5 . . ?
H30A C30 H30C 109.5 . . ?
H30B C30 H30C 109.5 . . ?
C27 C29 H29A 109.5 . . ?
C27 C29 H29B 109.5 . . ?
C27 C29 H29C 109.5 . . ?
H29A C29 H29B 109.5 . . ?
H29A C29 H29C 109.5 . . ?
H29B C29 H29C 109.5 . . ?
P2 Fe P5 85.34(5) . . ?
C33A Fe P5 103.8(2) . . ?
C33A Fe P2 118.2(2) . . ?
C33A Fe C32A 38.00(13) . . ?
C33A Fe C36A 64.1(2) . . ?
C32A Fe P5 95.0(2) . . ?
C32A Fe P2 155.6(2) . . ?
C36A Fe P5 119.8(2) . . ?
C36A Fe P2 154.2(2) . . ?
C36A Fe C32A 37.82(13) . . ?
C35A Fe P5 158.1(2) . . ?
C35A Fe P2 116.5(2) . . ?
C35A Fe C33A 65.4(2) . . ?
C35A Fe C32A 64.5(2) . . ?
C35A Fe C36A 38.77(13) . . ?
C34A Fe P5 139.9(2) . . ?
C34A Fe P2 99.80(19) . . ?
C34A Fe C33A 39.13(14) . . ?
C34A Fe C32A 64.7(2) . . ?
C34A Fe C36A 65.3(2) . . ?
C34A Fe C35A 39.69(14) . . ?
C36B Fe P5 128.62(11) . . ?
C36B Fe P2 94.86(11) . . ?
C36B Fe C35B 38.74(7) . . ?
C32B Fe P5 100.79(11) . . ?
C32B Fe P2 124.02(12) . . ?
C32B Fe C36B 39.39(8) . . ?
C32B Fe C34B 67.04(11) . . ?
C32B Fe C35B 65.98(11) . . ?
C33B Fe P5 105.78(11) . . ?
C33B Fe P2 161.54(12) . . ?
C33B Fe C36B 66.67(11) . . ?
C33B Fe C32B 40.36(8) . . ?
C33B Fe C34B 40.20(8) . . ?
C33B Fe C35B 66.51(10) . . ?
C34B Fe P5 140.22(11) . . ?
C34B Fe P2 133.56(11) . . ?
C34B Fe C36B 65.90(10) . . ?
C34B Fe C35B 39.18(7) . . ?
C35B Fe P5 166.44(11) . . ?
C35B Fe P2 99.48(11) . . ?
H1A C41A H1B 109.5 . . ?
H1A C41A H1C 109.5 . . ?
H1B C41A H1C 109.5 . . ?
C42A C41A H1A 109.5 . . ?
C42A C41A H1B 109.5 . . ?
C42A C41A H1C 109.5 . . ?
C47A C42A C41A 119.1(9) . . ?
C47A C42A C43A 119.0(9) . . ?
C43A C42A C41A 121.9(10) . . ?
C42A C47A H13 120.2 . . ?
C42A C47A C46A 119.6(9) . . ?
C46A C47A H13 120.2 . . ?
C47A C46A H14 119.5 . . ?
C47A C46A C45A 120.9(9) . . ?
C45A C46A H14 119.5 . . ?
C46A C45A H15 120.3 . . ?
C46A C45A C44A 119.4(9) . . ?
C44A C45A H15 120.3 . . ?
C45A C44A H16 120.4 . . ?
C43A C44A C45A 119.2(10) . . ?
C43A C44A H16 120.4 . . ?
C42A C43A H17 119.3 . . ?
C44A C43A C42A 121.4(10) . . ?
C44A C43A H17 119.3 . . ?
H41A C41B H41B 109.5 . . ?
H41A C41B H41C 109.5 . . ?
H41B C41B H41C 109.5 . . ?
C42B C41B H41A 109.5 . . ?
C42B C41B H41B 109.5 . . ?
C42B C41B H41C 109.5 . . ?
C43B C42B C41B 119.9(12) . . ?
C43B C42B C47B 120.8(12) . . ?
C47B C42B C41B 119.3(13) . . ?
C42B C43B H43B 120.4 . . ?
C44B C43B C42B 119.1(12) . . ?
C44B C43B H43B 120.4 . . ?
C43B C44B H44B 119.9 . . ?
C43B C44B C45B 120.1(12) . . ?
C45B C44B H44B 119.9 . . ?
C44B C45B H45B 119.7 . . ?
C46B C45B C44B 120.7(12) . . ?
C46B C45B H45B 119.7 . . ?
C45B C46B H46B 120.5 . . ?
C47B C46B C45B 119.0(12) . . ?
C47B C46B H46B 120.5 . . ?
C42B C47B H47B 119.9 . . ?
C46B C47B C42B 120.2(13) . . ?
C46B C47B H47B 119.9 . . ?
C32A C33A Fe 73.1(3) . . ?
C32A C33A C34A 108.0 . . ?
C32A C33A C37A 126.0 . . ?
C34A C33A Fe 67.9(3) . . ?
C34A C33A C37A 126.0 . . ?
C37A C33A Fe 124.6(2) . . ?
C33A C32A Fe 68.9(3) . . ?
C33A C32A C36A 108.0 . . ?
C33A C32A C31A 126.0 . . ?
C36A C32A Fe 69.9(3) . . ?
C36A C32A C31A 126.0 . . ?
C31A C32A Fe 126.8(2) . . ?
C32A C36A Fe 72.3(3) . . ?
C32A C36A C40A 126.0 . . ?
C35A C36A Fe 67.7(3) . . ?
C35A C36A C32A 108.0 . . ?
C35A C36A C40A 126.0 . . ?
C40A C36A Fe 125.5(3) . . ?
C36A C35A Fe 73.5(3) . . ?
C36A C35A C39A 126.0 . . ?
C34A C35A Fe 69.6(3) . . ?
C34A C35A C36A 108.0 . . ?
C34A C35A C39A 126.0 . . ?
C39A C35A Fe 122.5(2) . . ?
C33A C34A Fe 73.0(3) . . ?
C33A C34A C38A 126.0 . . ?
C35A C34A Fe 70.7(3) . . ?
C35A C34A C33A 108.0 . . ?
C35A C34A C38A 126.0 . . ?
C38A C34A Fe 122.0(3) . . ?
C33A C37A H7A 109.5 . . ?
C33A C37A H7B 109.5 . . ?
C33A C37A H7C 109.5 . . ?
H7A C37A H7B 109.5 . . ?
H7A C37A H7C 109.5 . . ?
H7B C37A H7C 109.5 . . ?
C32A C31A H8A 109.5 . . ?
C32A C31A H8B 109.5 . . ?
C32A C31A H8C 109.5 . . ?
H8A C31A H8B 109.5 . . ?
H8A C31A H8C 109.5 . . ?
H8B C31A H8C 109.5 . . ?
C36A C40A H9A 109.5 . . ?
C36A C40A H9B 109.5 . . ?
C36A C40A H9C 109.5 . . ?
H9A C40A H9B 109.5 . . ?
H9A C40A H9C 109.5 . . ?
H9B C40A H9C 109.5 . . ?
C35A C39A H10A 109.5 . . ?
C35A C39A H10B 109.5 . . ?
C35A C39A H10C 109.5 . . ?
H10A C39A H10B 109.5 . . ?
H10A C39A H10C 109.5 . . ?
H10B C39A H10C 109.5 . . ?
C34A C38A H11A 109.5 . . ?
C34A C38A H11B 109.5 . . ?
C34A C38A H11C 109.5 . . ?
H11A C38A H11B 109.5 . . ?
H11A C38A H11C 109.5 . . ?
H11B C38A H11C 109.5 . . ?
C32B C36B Fe 67.90(14) . . ?
C32B C36B C35B 108.0 . . ?
C32B C36B C40B 126.0 . . ?
C35B C36B Fe 70.96(14) . . ?
C35B C36B C40B 126.0 . . ?
C40B C36B Fe 126.69(13) . . ?
C36B C32B Fe 72.71(14) . . ?
C36B C32B C33B 108.0 . . ?
C36B C32B C31B 126.0 . . ?
C33B C32B Fe 68.65(14) . . ?
C33B C32B C31B 126.0 . . ?
C31B C32B Fe 124.24(12) . . ?
C32B C33B Fe 71.0(2) . . ?
C32B C33B C37B 126.0 . . ?
C34B C33B Fe 71.62(14) . . ?
C34B C33B C32B 108.0 . . ?
C34B C33B C37B 126.0 . . ?
C37B C33B Fe 123.05(13) . . ?
C33B C34B Fe 68.2(2) . . ?
C33B C34B C35B 108.0 . . ?
C33B C34B C38B 126.0 . . ?
C35B C34B Fe 72.60(14) . . ?
C35B C34B C38B 126.0 . . ?
C38B C34B Fe 124.80(14) . . ?
C36B C35B Fe 70.30(14) . . ?
C36B C35B C34B 108.0 . . ?
C36B C35B C39B 126.0 . . ?
C34B C35B Fe 68.23(14) . . ?
C34B C35B C39B 126.0 . . ?
C39B C35B Fe 127.03(14) . . ?
C36B C40B H40A 109.5 . . ?
C36B C40B H40B 109.5 . . ?
C36B C40B H40C 109.5 . . ?
H40A C40B H40B 109.5 . . ?
H40A C40B H40C 109.5 . . ?
H40B C40B H40C 109.5 . . ?
C32B C31B H31A 109.5 . . ?
C32B C31B H31B 109.5 . . ?
C32B C31B H31C 109.5 . . ?
H31A C31B H31B 109.5 . . ?
H31A C31B H31C 109.5 . . ?
H31B C31B H31C 109.5 . . ?
C33B C37B H37A 109.5 . . ?
C33B C37B H37B 109.5 . . ?
C33B C37B H37C 109.5 . . ?
H37A C37B H37B 109.5 . . ?
H37A C37B H37C 109.5 . . ?
H37B C37B H37C 109.5 . . ?
C34B C38B H38A 109.5 . . ?
C34B C38B H38B 109.5 . . ?
C34B C38B H38C 109.5 . . ?
H38A C38B H38B 109.5 . . ?
H38A C38B H38C 109.5 . . ?
H38B C38B H38C 109.5 . . ?
C35B C39B H39A 109.5 . . ?
C35B C39B H39B 109.5 . . ?
C35B C39B H39C 109.5 . . ?
H39A C39B H39B 109.5 . . ?
H39A C39B H39C 109.5 . . ?
H39B C39B H39C 109.5 . . ?
N2 C12 C15A 105.4(5) . . ?
N2 C12 C14A 112.9(5) . . ?
N2 C12 C15B 106.2(6) . . ?
N2 C12 C14B 106.9(10) . . ?
C13A C12 N2 107.0(6) . . ?
C13A C12 C15A 109.8(6) . . ?
C13A C12 C14A 114.0(7) . . ?
C14A C12 C15A 107.4(6) . . ?
C13B C12 N2 119.7(9) . . ?
C13B C12 C15B 109.6(2) . . ?
C13B C12 C14B 112.4(2) . . ?
C14B C12 C15B 100.0(11) . . ?
C12 C13A H3AA 109.5 . . ?
C12 C13A H3AB 109.5 . . ?
C12 C13A H3AC 109.5 . . ?
H3AA C13A H3AB 109.5 . . ?
H3AA C13A H3AC 109.5 . . ?
H3AB C13A H3AC 109.5 . . ?
C12 C15A H2AA 109.5 . . ?
C12 C15A H2AB 109.5 . . ?
C12 C15A H2AC 109.5 . . ?
H2AA C15A H2AB 109.5 . . ?
H2AA C15A H2AC 109.5 . . ?
H2AB C15A H2AC 109.5 . . ?
C12 C14A H1AA 109.5 . . ?
C12 C14A H1AB 109.5 . . ?
C12 C14A H1AC 109.5 . . ?
H1AA C14A H1AB 109.5 . . ?
H1AA C14A H1AC 109.5 . . ?
H1AB C14A H1AC 109.5 . . ?
C12 C15B H15A 109.5 . . ?
C12 C15B H15B 109.5 . . ?
C12 C15B H15C 109.5 . . ?
H15A C15B H15B 109.5 . . ?
H15A C15B H15C 109.5 . . ?
H15B C15B H15C 109.5 . . ?
C12 C13B H13A 109.5 . . ?
C12 C13B H13B 109.5 . . ?
C12 C13B H13C 109.5 . . ?
H13A C13B H13B 109.5 . . ?
H13A C13B H13C 109.5 . . ?
H13B C13B H13C 109.5 . . ?
C12 C14B H14A 109.5 . . ?
C12 C14B H14B 109.5 . . ?
C12 C14B H14C 109.5 . . ?
H14A C14B H14B 109.5 . . ?
H14A C14B H14C 109.5 . . ?
H14B C14B H14C 109.5 . . ?

loop_
_geom_bond_atom_site_label_1
_geom_bond_atom_site_label_2
_geom_bond_distance
_geom_bond_site_symmetry_2
_geom_bond_publ_flag
Ge1 P1 2.4394(14) . ?
Ge1 N2 2.020(4) . ?
Ge1 N1 2.040(4) . ?
Ge2 P1 2.4978(13) . ?
Ge2 N3 2.016(4) . ?
Ge2 N4 2.010(4) . ?
P1 P5 2.209(2) . ?
P1 P2 2.196(2) . ?
P5 P4 2.176(2) . ?
P5 Fe 2.321(2) . ?
P2 P3 2.152(3) . ?
P2 Fe 2.311(2) . ?
P4 P3 2.159(3) . ?
P4 Fe 2.339(2) . ?
P3 Fe 2.357(2) . ?
N3 C16 1.350(6) . ?
N3 C23 1.488(6) . ?
N2 C1 1.348(6) . ?
N2 C12 1.495(6) . ?
N1 C1 1.354(6) . ?
N1 C8 1.498(6) . ?
N4 C16 1.349(6) . ?
N4 C27 1.484(6) . ?
C16 C17 1.493(7) . ?
C1 C2 1.515(6) . ?
C8 C9 1.543(7) . ?
C8 C11 1.532(7) . ?
C8 C10 1.546(7) . ?
C23 C24 1.548(7) . ?
C23 C26 1.554(7) . ?
C23 C25 1.546(7) . ?
C2 C3 1.386(7) . ?
C2 C7 1.422(7) . ?
C9 H9D 0.9800 . ?
C9 H9E 0.9800 . ?
C9 H9F 0.9800 . ?
C17 C18 1.419(7) . ?
C17 C22 1.408(7) . ?
C18 H18 0.9500 . ?
C18 C19 1.390(8) . ?
C3 H3 0.9500 . ?
C3 C4 1.403(8) . ?
C24 H24A 0.9800 . ?
C24 H24B 0.9800 . ?
C24 H24C 0.9800 . ?
C26 H26A 0.9800 . ?
C26 H26B 0.9800 . ?
C26 H26C 0.9800 . ?
C25 H25A 0.9800 . ?
C25 H25B 0.9800 . ?
C25 H25C 0.9800 . ?
C11 H11D 0.9800 . ?
C11 H11E 0.9800 . ?
C11 H11F 0.9800 . ?
C21 H21 0.9500 . ?
C21 C22 1.402(8) . ?
C21 C20 1.398(8) . ?
C4 H4 0.9500 . ?
C4 C5 1.418(10) . ?
C22 H22 0.9500 . ?
C10 H10D 0.9800 . ?
C10 H10E 0.9800 . ?
C10 H10F 0.9800 . ?
C19 H19 0.9500 . ?
C19 C20 1.398(9) . ?
C5 H5 0.9500 . ?
C5 C6 1.385(10) . ?
C28 H28A 0.9800 . ?
C28 H28B 0.9800 . ?
C28 H28C 0.9800 . ?
C28 C27 1.525(7) . ?
C27 C30 1.552(10) . ?
C27 C29 1.516(10) . ?
C20 H20 0.9500 . ?
C7 H7 0.9500 . ?
C7 C6 1.389(8) . ?
C6 H6 0.9500 . ?
C30 H30A 0.9800 . ?
C30 H30B 0.9800 . ?
C30 H30C 0.9800 . ?
C29 H29A 0.9800 . ?
C29 H29B 0.9800 . ?
C29 H29C 0.9800 . ?
Fe C33A 2.152(8) . ?
Fe C32A 2.207(8) . ?
Fe C36A 2.174(8) . ?
Fe C35A 2.098(8) . ?
Fe C34A 2.084(8) . ?
Fe C36B 2.136(4) . ?
Fe C32B 2.073(5) . ?
Fe C33B 2.042(4) . ?
Fe C34B 2.088(4) . ?
Fe C35B 2.145(4) . ?
C41A H1A 0.9800 . ?
C41A H1B 0.9800 . ?
C41A H1C 0.9800 . ?
C41A C42A 1.503(12) . ?
C42A C47A 1.377(10) . ?
C42A C43A 1.392(10) . ?
C47A H13 0.9500 . ?
C47A C46A 1.383(9) . ?
C46A H14 0.9500 . ?
C46A C45A 1.386(9) . ?
C45A H15 0.9500 . ?
C45A C44A 1.389(10) . ?
C44A H16 0.9500 . ?
C44A C43A 1.372(10) . ?
C43A H17 0.9500 . ?
C41B H41A 0.9800 . ?
C41B H41B 0.9800 . ?
C41B H41C 0.9800 . ?
C41B C42B 1.481(15) . ?
C42B C43B 1.387(11) . ?
C42B C47B 1.387(11) . ?
C43B H43B 0.9500 . ?
C43B C44B 1.380(11) . ?
C44B H44B 0.9500 . ?
C44B C45B 1.390(11) . ?
C45B H45B 0.9500 . ?
C45B C46B 1.388(11) . ?
C46B H46B 0.9500 . ?
C46B C47B 1.380(11) . ?
C47B H47B 0.9500 . ?
C33A C32A 1.4200 . ?
C33A C34A 1.4200 . ?
C33A C37A 1.5095 . ?
C32A C36A 1.4200 . ?
C32A C31A 1.5095 . ?
C36A C35A 1.4200 . ?
C36A C40A 1.5095 . ?
C35A C34A 1.4200 . ?
C35A C39A 1.5095 . ?
C34A C38A 1.5095 . ?
C37A H7A 0.9800 . ?
C37A H7B 0.9800 . ?
C37A H7C 0.9800 . ?
C31A H8A 0.9800 . ?
C31A H8B 0.9800 . ?
C31A H8C 0.9800 . ?
C40A H9A 0.9800 . ?
C40A H9B 0.9800 . ?
C40A H9C 0.9800 . ?
C39A H10A 0.9800 . ?
C39A H10B 0.9800 . ?
C39A H10C 0.9800 . ?
C38A H11A 0.9800 . ?
C38A H11B 0.9800 . ?
C38A H11C 0.9800 . ?
C36B C32B 1.4200 . ?
C36B C35B 1.4200 . ?
C36B C40B 1.5095 . ?
C32B C33B 1.4200 . ?
C32B C31B 1.5095 . ?
C33B C34B 1.4200 . ?
C33B C37B 1.5095 . ?
C34B C35B 1.4200 . ?
C34B C38B 1.5095 . ?
C35B C39B 1.5095 . ?
C40B H40A 0.9800 . ?
C40B H40B 0.9800 . ?
C40B H40C 0.9800 . ?
C31B H31A 0.9800 . ?
C31B H31B 0.9800 . ?
C31B H31C 0.9800 . ?
C37B H37A 0.9800 . ?
C37B H37B 0.9800 . ?
C37B H37C 0.9800 . ?
C38B H38A 0.9800 . ?
C38B H38B 0.9800 . ?
C38B H38C 0.9800 . ?
C39B H39A 0.9800 . ?
C39B H39B 0.9800 . ?
C39B H39C 0.9800 . ?
C12 C13A 1.468(12) . ?
C12 C15A 1.628(10) . ?
C12 C14A 1.533(9) . ?
C12 C15B 1.68(2) . ?
C12 C13B 1.40(2) . ?
C12 C14B 1.57(2) . ?
C13A H3AA 0.9800 . ?
C13A H3AB 0.9800 . ?
C13A H3AC 0.9800 . ?
C15A H2AA 0.9800 . ?
C15A H2AB 0.9800 . ?
C15A H2AC 0.9800 . ?
C14A H1AA 0.9800 . ?
C14A H1AB 0.9800 . ?
C14A H1AC 0.9800 . ?
C15B H15A 0.9800 . ?
C15B H15B 0.9800 . ?
C15B H15C 0.9800 . ?
C13B H13A 0.9800 . ?
C13B H13B 0.9800 . ?
C13B H13C 0.9800 . ?
C14B H14A 0.9800 . ?
C14B H14B 0.9800 . ?
C14B H14C 0.9800 . ?

loop_
_geom_torsion_atom_site_label_1
_geom_torsion_atom_site_label_2
_geom_torsion_atom_site_label_3
_geom_torsion_atom_site_label_4
_geom_torsion
_geom_torsion_site_symmetry_1
_geom_torsion_site_symmetry_2
_geom_torsion_site_symmetry_3
_geom_torsion_site_symmetry_4
_geom_torsion_publ_flag
Ge1 N2 C1 N1 7.9(4) . . . . ?
Ge1 N2 C1 C2 -174.3(4) . . . . ?
Ge1 N2 C12 C13A -24.2(7) . . . . ?
Ge1 N2 C12 C15A 92.7(5) . . . . ?
Ge1 N2 C12 C14A -150.4(5) . . . . ?
Ge1 N2 C12 C15B -104.7(9) . . . . ?
Ge1 N2 C12 C13B 130.6(16) . . . . ?
Ge1 N2 C12 C14B 1.4(10) . . . . ?
Ge1 N1 C1 N2 -7.8(4) . . . . ?
Ge1 N1 C1 C2 174.3(4) . . . . ?
Ge1 N1 C8 C9 159.3(3) . . . . ?
Ge1 N1 C8 C11 39.9(6) . . . . ?
Ge1 N1 C8 C10 -77.8(5) . . . . ?
Ge2 N3 C16 N4 -9.9(4) . . . . ?
Ge2 N3 C16 C17 173.4(4) . . . . ?
Ge2 N3 C23 C24 -77.8(5) . . . . ?
Ge2 N3 C23 C26 39.5(6) . . . . ?
Ge2 N3 C23 C25 157.4(4) . . . . ?
Ge2 N4 C16 N3 10.0(4) . . . . ?
Ge2 N4 C16 C17 -173.4(4) . . . . ?
Ge2 N4 C27 C28 91.8(6) . . . . ?
Ge2 N4 C27 C30 -146.7(5) . . . . ?
Ge2 N4 C27 C29 -28.4(7) . . . . ?
N3 C16 C17 C18 -93.0(6) . . . . ?
N3 C16 C17 C22 83.7(6) . . . . ?
N2 C1 C2 C3 84.8(6) . . . . ?
N2 C1 C2 C7 -97.0(6) . . . . ?
N1 C1 C2 C3 -97.8(6) . . . . ?
N1 C1 C2 C7 80.5(6) . . . . ?
N4 C16 C17 C18 90.9(6) . . . . ?
N4 C16 C17 C22 -92.4(6) . . . . ?
C16 N3 C23 C24 70.1(6) . . . . ?
C16 N3 C23 C26 -172.6(5) . . . . ?
C16 N3 C23 C25 -54.7(7) . . . . ?
C16 N4 C27 C28 -66.6(8) . . . . ?
C16 N4 C27 C30 54.9(8) . . . . ?
C16 N4 C27 C29 173.2(6) . . . . ?
C16 C17 C18 C19 177.0(5) . . . . ?
C16 C17 C22 C21 -177.0(5) . . . . ?
C1 N2 C12 C13A 163.5(6) . . . . ?
C1 N2 C12 C15A -79.7(6) . . . . ?
C1 N2 C12 C14A 37.3(8) . . . . ?
C1 N2 C12 C15B 83.0(10) . . . . ?
C1 N2 C12 C13B -41.7(17) . . . . ?
C1 N2 C12 C14B -170.9(10) . . . . ?
C1 N1 C8 C9 -62.2(6) . . . . ?
C1 N1 C8 C11 178.4(5) . . . . ?
C1 N1 C8 C10 60.7(6) . . . . ?
C1 C2 C3 C4 178.8(5) . . . . ?
C1 C2 C7 C6 -179.0(5) . . . . ?
C8 N1 C1 N2 -157.7(4) . . . . ?
C8 N1 C1 C2 24.5(8) . . . . ?
C23 N3 C16 N4 -166.7(4) . . . . ?
C23 N3 C16 C17 16.6(8) . . . . ?
C2 C3 C4 C5 -0.4(8) . . . . ?
C2 C7 C6 C5 0.7(8) . . . . ?
C17 C18 C19 C20 -0.3(9) . . . . ?
C18 C17 C22 C21 -0.2(7) . . . . ?
C18 C19 C20 C21 0.2(9) . . . . ?
C3 C2 C7 C6 -0.8(8) . . . . ?
C3 C4 C5 C6 0.3(9) . . . . ?
C4 C5 C6 C7 -0.5(9) . . . . ?
C22 C17 C18 C19 0.3(8) . . . . ?
C22 C21 C20 C19 -0.1(9) . . . . ?
C27 N4 C16 N3 174.7(5) . . . . ?
C27 N4 C16 C17 -8.6(8) . . . . ?
C20 C21 C22 C17 0.2(8) . . . . ?
C7 C2 C3 C4 0.6(8) . . . . ?
Fe C33A C32A C36A 59.1(3) . . . . ?
Fe C33A C32A C31A -120.9(3) . . . . ?
Fe C33A C34A C35A -62.4(3) . . . . ?
Fe C33A C34A C38A 117.6(3) . . . . ?
Fe C32A C36A C35A 58.5(3) . . . . ?
Fe C32A C36A C40A -121.5(3) . . . . ?
Fe C36A C35A C34A 61.4(3) . . . . ?
Fe C36A C35A C39A -118.6(3) . . . . ?
Fe C35A C34A C33A 63.9(3) . . . . ?
Fe C35A C34A C38A -116.1(3) . . . . ?
Fe C36B C32B C33B 59.86(14) . . . . ?
Fe C36B C32B C31B -120.14(14) . . . . ?
Fe C36B C35B C34B -57.95(14) . . . . ?
Fe C36B C35B C39B 122.05(14) . . . . ?
Fe C32B C33B C34B 62.44(14) . . . . ?
Fe C32B C33B C37B -117.56(14) . . . . ?
Fe C33B C34B C35B 62.04(15) . . . . ?
Fe C33B C34B C38B -117.96(15) . . . . ?
Fe C34B C35B C36B 59.24(15) . . . . ?
Fe C34B C35B C39B -120.76(15) . . . . ?
C41A C42A C47A C46A 174.4(11) . . . . ?
C41A C42A C43A C44A -174.8(16) . . . . ?
C42A C47A C46A C45A 2.9(19) . . . . ?
C47A C42A C43A C44A 7(3) . . . . ?
C47A C46A C45A C44A 2(2) . . . . ?
C46A C45A C44A C43A -2(3) . . . . ?
C45A C44A C43A C42A -2(3) . . . . ?
C43A C42A C47A C46A -7.2(19) . . . . ?
C41B C42B C43B C44B 178.1(18) . . . . ?
C41B C42B C47B C46B -180(2) . . . . ?
C42B C43B C44B C45B 3(3) . . . . ?
C43B C42B C47B C46B 0(4) . . . . ?
C43B C44B C45B C46B -2(3) . . . . ?
C44B C45B C46B C47B 1(4) . . . . ?
C45B C46B C47B C42B 0(5) . . . . ?
C47B C42B C43B C44B -2(3) . . . . ?
C33A C32A C36A Fe -58.5(3) . . . . ?
C33A C32A C36A C35A 0.0 . . . . ?
C33A C32A C36A C40A 180.0 . . . . ?
C32A C33A C34A Fe 62.4(3) . . . . ?
C32A C33A C34A C35A 0.0 . . . . ?
C32A C33A C34A C38A 180.0 . . . . ?
C32A C36A C35A Fe -61.4(3) . . . . ?
C32A C36A C35A C34A 0.0 . . . . ?
C32A C36A C35A C39A 180.0 . . . . ?
C36A C35A C34A Fe -63.9(3) . . . . ?
C36A C35A C34A C33A 0.0 . . . . ?
C36A C35A C34A C38A 180.0 . . . . ?
C34A C33A C32A Fe -59.1(3) . . . . ?
C34A C33A C32A C36A 0.0 . . . . ?
C34A C33A C32A C31A 180.0 . . . . ?
C37A C33A C32A Fe 120.9(3) . . . . ?
C37A C33A C32A C36A 180.0 . . . . ?
C37A C33A C32A C31A 0.0 . . . . ?
C37A C33A C34A Fe -117.6(3) . . . . ?
C37A C33A C34A C35A 180.0 . . . . ?
C37A C33A C34A C38A 0.0 . . . . ?
C31A C32A C36A Fe 121.5(3) . . . . ?
C31A C32A C36A C35A 180.0 . . . . ?
C31A C32A C36A C40A 0.0 . . . . ?
C40A C36A C35A Fe 118.6(3) . . . . ?
C40A C36A C35A C34A 180.0 . . . . ?
C40A C36A C35A C39A 0.0 . . . . ?
C39A C35A C34A Fe 116.1(3) . . . . ?
C39A C35A C34A C33A 180.0 . . . . ?
C39A C35A C34A C38A 0.0 . . . . ?
C36B C32B C33B Fe -62.44(14) . . . . ?
C36B C32B C33B C34B 0.0 . . . . ?
C36B C32B C33B C37B 180.0 . . . . ?
C32B C36B C35B Fe 57.95(14) . . . . ?
C32B C36B C35B C34B 0.0 . . . . ?
C32B C36B C35B C39B 180.0 . . . . ?
C32B C33B C34B Fe -62.04(15) . . . . ?
C32B C33B C34B C35B 0.0 . . . . ?
C32B C33B C34B C38B 180.0 . . . . ?
C33B C34B C35B Fe -59.24(15) . . . . ?
C33B C34B C35B C36B 0.0 . . . . ?
C33B C34B C35B C39B 180.0 . . . . ?
C35B C36B C32B Fe -59.86(14) . . . . ?
C35B C36B C32B C33B 0.0 . . . . ?
C35B C36B C32B C31B 180.0 . . . . ?
C40B C36B C32B Fe 120.14(14) . . . . ?
C40B C36B C32B C33B 180.0 . . . . ?
C40B C36B C32B C31B 0.0 . . . . ?
C40B C36B C35B Fe -122.05(14) . . . . ?
C40B C36B C35B C34B 180.0 . . . . ?
C40B C36B C35B C39B 0.0 . . . . ?
C31B C32B C33B Fe 117.56(14) . . . . ?
C31B C32B C33B C34B 180.0 . . . . ?
C31B C32B C33B C37B 0.0 . . . . ?
C37B C33B C34B Fe 117.96(15) . . . . ?
C37B C33B C34B C35B 180.0 . . . . ?
C37B C33B C34B C38B 0.0 . . . . ?
C38B C34B C35B Fe 120.76(15) . . . . ?
C38B C34B C35B C36B 180.0 . . . . ?
C38B C34B C35B C39B 0.0 . . . . ?
C12 N2 C1 N1 -177.5(5) . . . . ?
C12 N2 C1 C2 0.3(8) . . . . ?

loop_
_smtbx_masks_void_nr
_smtbx_masks_void_average_x
_smtbx_masks_void_average_y
_smtbx_masks_void_average_z
_smtbx_masks_void_volume
_smtbx_masks_void_count_electrons
_smtbx_masks_void_content
1 0.000 0.000 0.000 223.8 47.5 ?
2 0.140 0.881 0.597 11.6 0.0 ?
3 0.860 0.119 0.403 11.6 0.0 ?
